data_1541325
loop_
_publ_author_name
'Norlund Christensen, A.'
'Hazell, R.G.'
'Grundvig, S.'

_publ_section_title
;
 Superconducting cuprates and related oxides, V. Composition and structure
 of single crystals grown on a alumina matrix: YBa2Cu2.874Al0.1O6.31 and
 HoBa2Cu2.89Al0.11O6.53
;
_journal_name_full 'Acta Chemica Scandinavica (43,1989-)'
_journal_page_first 343
_journal_page_last 347
_journal_volume 46
_journal_year 1992
_chemical_formula_sum 'Al0.11 Ba2 Cu2.89 Ho O6.53'
_chemical_name_systematic 'Ho Ba2 Cu2.89 Al.11 O6.53'
_space_group_IT_number 123
_symmetry_space_group_name_Hall '-P 4 2'
_symmetry_space_group_name_H-M 'P 4/m m m'
_cell_angle_alpha 90
_cell_angle_beta 90
_cell_angle_gamma 90
_cell_formula_units_Z 1
_cell_length_a 3.8587
_cell_length_b 3.8587
_cell_length_c 11.719
_cell_volume 174.491
_citation_journal_id_ASTM ACHSE7
_cod_data_source_file NorlundChristensen_ACHSE7_1992_1521.cif
_cod_data_source_block Al0.11Ba2Cu2.89Ho1O6.53
_cod_original_cell_volume 174.4908
_cod_original_formula_sum 'Al0.11 Ba2 Cu2.89 Ho1 O6.53'
_cod_database_code 1541325

loop_
_symmetry_equiv_pos_as_xyz
x,y,z
-y,x,z
-x,-y,z
y,-x,z
x,-y,-z
y,x,-z
-x,y,-z
-y,-x,-z
-x,-y,-z
y,-x,-z
x,y,-z
-y,x,-z
-x,y,z
-y,-x,z
x,-y,z
y,x,z

loop_
_atom_site_label
_atom_site_type_symbol
_atom_site_fract_x
_atom_site_fract_y
_atom_site_fract_z
_atom_site_occupancy
_atom_site_U_iso_or_equiv
O1 O-2 0 0 0.1548 0.975 0.0
Ba1 Ba+2 0.5 0.5 0.19062 1 0.0
O3 O-2 0 0.5 0 0.293 0.0
Cu1 Cu+2 0 0 0 0.89 0.0
Ho1 Ho+3 0.5 0.5 0.5 1 0.0
Al1 Al+3 0 0 0 0.11 0.0
Cu2 Cu+2 0 0 0.35912 1 0.0
O2 O-2 0 0.5 0.37819 1 0.0
